data_4509399
loop_
_publ_author_name
'Shyu, Eric'
'Supkowski, Ronald M.'
'LaDuca, Robert L.'

_publ_section_title
;
 Structural Diversity in Luminescent Three-Dimensional Cadmium Aliphatic
 Dicarboxylate Coordination Polymers Incorporating
 4,4&#x2032;-Dipyridylamine: Interpenetrated, Non-Interpenetrated, and
 Self-Penetrated Networks
;
_journal_issue 5
_journal_name_full 'Crystal Growth &amp; Design'
_journal_page_first 2481
_journal_paper_doi 10.1021/cg801396k
_journal_volume 9
_journal_year 2009
_chemical_formula_sum 'C16 H17 Cd N3 O4'
_chemical_formula_weight 427.73
_chemical_name_systematic
; 
 ? 
;
_space_group_IT_number 15
_symmetry_cell_setting monoclinic
_symmetry_space_group_name_Hall '-C 2yc'
_symmetry_space_group_name_H-M 'C 1 2/c 1'
_atom_sites_solution_hydrogens geom
_atom_sites_solution_primary direct
_atom_sites_solution_secondary difmap
_audit_creation_method SHELXL-97
_cell_angle_alpha 90.00
_cell_angle_beta 94.875(2)
_cell_angle_gamma 90.00
_cell_formula_units_Z 8
_cell_length_a 17.145(4)
_cell_length_b 10.151(2)
_cell_length_c 18.750(4)
_cell_measurement_temperature 173(2)
_cell_volume 3251.4(12)
_computing_structure_refinement 'SHELXL-97 (Sheldrick, 1997)'
_computing_structure_solution 'SHELXS-97 (Sheldrick, 1990)'
_diffrn_ambient_temperature 173(2)
_diffrn_measured_fraction_theta_full 0.992
_diffrn_measured_fraction_theta_max 0.930
_diffrn_radiation_monochromator graphite
_diffrn_radiation_source 'fine-focus sealed tube'
_diffrn_radiation_type MoK\a
_diffrn_radiation_wavelength 0.71073
_diffrn_reflns_av_R_equivalents 0.0337
_diffrn_reflns_av_sigmaI/netI 0.0269
_diffrn_reflns_limit_h_max 22
_diffrn_reflns_limit_h_min -22
_diffrn_reflns_limit_k_max 13
_diffrn_reflns_limit_k_min -13
_diffrn_reflns_limit_l_max 24
_diffrn_reflns_limit_l_min -24
_diffrn_reflns_number 16697
_diffrn_reflns_theta_full 25.00
_diffrn_reflns_theta_max 28.08
_diffrn_reflns_theta_min 2.18
_exptl_absorpt_coefficient_mu 1.369
_exptl_absorpt_correction_T_max 0.745682
_exptl_absorpt_correction_T_min 0.633416
_exptl_absorpt_correction_type multi-scan
_exptl_absorpt_process_details TWINABS
_exptl_crystal_colour colourless
_exptl_crystal_density_diffrn 1.748
_exptl_crystal_density_method 'not measured'
_exptl_crystal_description block
_exptl_crystal_F_000 1712
_exptl_crystal_size_max 0.25
_exptl_crystal_size_mid 0.20
_exptl_crystal_size_min 0.15
_refine_diff_density_max 1.307
_refine_diff_density_min -1.038
_refine_diff_density_rms 0.098
_refine_ls_extinction_method none
_refine_ls_goodness_of_fit_ref 1.056
_refine_ls_hydrogen_treatment mixed
_refine_ls_matrix_type full
_refine_ls_number_parameters 241
_refine_ls_number_reflns 3725
_refine_ls_number_restraints 1
_refine_ls_restrained_S_all 1.056
_refine_ls_R_factor_all 0.0431
_refine_ls_R_factor_gt 0.0342
_refine_ls_shift/su_max 0.002
_refine_ls_shift/su_mean 0.000
_refine_ls_structure_factor_coef Fsqd
_refine_ls_weighting_details 'calc w=1/[\s^2^(Fo^2^)+(0.0252P)^2^+17.8417P] where P=(Fo^2^+2Fc^2^)/3'
_refine_ls_weighting_scheme calc
_refine_ls_wR_factor_gt 0.0752
_refine_ls_wR_factor_ref 0.0784
_reflns_number_gt 3222
_reflns_number_total 3725
_reflns_threshold_expression >2sigma(I)
_cod_data_source_file cg801396ksup2.cif
_cod_data_source_block cc
_cod_original_cell_volume 3251.1(12)
_cod_original_sg_symbol_H-M C2/c
_cod_database_code 4509399

loop_
_symmetry_equiv_pos_as_xyz
'x, y, z'
'x, -y, z+1/2'
'x+1/2, y+1/2, z'
'x+1/2, -y+1/2, z+1/2'
'-x, -y, -z'
'-x, y, -z-1/2'
'-x+1/2, -y+1/2, -z'
'-x+1/2, y+1/2, -z-1/2'

loop_
_atom_site_label
_atom_site_type_symbol
_atom_site_fract_x
_atom_site_fract_y
_atom_site_fract_z
_atom_site_U_iso_or_equiv
_atom_site_adp_type
_atom_site_occupancy
_atom_site_symmetry_multiplicity
_atom_site_calc_flag
_atom_site_refinement_flags
_atom_site_disorder_group
Cd1 Cd 0.831316(13) 0.79253(2) 0.938192(12) 0.02595(8) Uani 1 1 d . .
O1 O 0.91980(15) 0.7380(2) 0.85441(13) 0.0350(6) Uani 1 1 d . .
O2 O 0.93280(18) 0.9371(3) 0.89930(15) 0.0472(7) Uani 1 1 d . .
O3 O 0.7491(4) 0.6250(5) 0.9645(5) 0.138(4) Uani 0.50 1 d P 1
O4 O 0.6911(3) 0.5181(5) 0.9989(3) 0.0744(17) Uani 0.50 1 d P 1
C22 C 0.7451(3) 0.3720(5) 0.9202(3) 0.0359(11) Uani 0.50 1 d P 1
H22A H 0.8003 0.3569 0.9106 0.043 Uiso 0.50 1 calc PR 1
H22B H 0.7129 0.3682 0.8738 0.043 Uiso 0.50 1 calc PR 1
O3A O 0.7843(5) 0.5833(9) 0.9148(4) 0.0284(12) Uani 0.50 1 d P 2
C22A C 0.6885(6) 0.4143(10) 0.9858(6) 0.025(2) Uani 0.50 1 d P 2
H22C H 0.6333 0.4253 0.9664 0.031 Uiso 0.50 1 calc PR 2
H22D H 0.6915 0.4293 1.0381 0.031 Uiso 0.50 1 calc PR 2
O4A O 0.7826(5) 0.4907(7) 0.9061(4) 0.0284(12) Uani 0.50 1 d P 2
N1 N 0.73988(15) 0.8533(3) 0.84584(14) 0.0274(6) Uani 1 1 d . .
N2 N 0.57731(16) 0.9747(3) 0.67975(14) 0.0268(6) Uani 1 1 d D .
H2N H 0.576(2) 1.059(2) 0.671(2) 0.032 Uiso 1 1 d D .
N3 N 0.42024(15) 0.7940(3) 0.52633(14) 0.0248(5) Uani 1 1 d . .
C1 C 0.74017(19) 0.9752(3) 0.81742(17) 0.0294(7) Uani 1 1 d . .
H1 H 0.7786 1.0359 0.8366 0.035 Uiso 1 1 calc R .
C2 C 0.68804(18) 1.0163(3) 0.76233(17) 0.0272(7) Uani 1 1 d . .
H2 H 0.6905 1.1037 0.7445 0.033 Uiso 1 1 calc R .
C3 C 0.63094(18) 0.9285(3) 0.73242(15) 0.0226(6) Uani 1 1 d . .
C4 C 0.63036(19) 0.8017(3) 0.76187(17) 0.0267(6) Uani 1 1 d . .
H4 H 0.5931 0.7383 0.7437 0.032 Uiso 1 1 calc R .
C5 C 0.6848(2) 0.7703(3) 0.81771(17) 0.0290(7) Uani 1 1 d . .
H5 H 0.6831 0.6843 0.8375 0.035 Uiso 1 1 calc R .
C6 C 0.41518(19) 0.9207(3) 0.54548(18) 0.0281(7) Uani 1 1 d . .
H6 H 0.3741 0.9722 0.5227 0.034 Uiso 1 1 calc R .
C7 C 0.46564(19) 0.9799(3) 0.59583(17) 0.0279(7) Uani 1 1 d . .
H7 H 0.4590 1.0702 0.6073 0.033 Uiso 1 1 calc R .
C8 C 0.52721(17) 0.9075(3) 0.63065(15) 0.0215(6) Uani 1 1 d . .
C9 C 0.53434(18) 0.7760(3) 0.60978(16) 0.0246(6) Uani 1 1 d . .
H9 H 0.5758 0.7227 0.6306 0.030 Uiso 1 1 calc R .
C10 C 0.48015(19) 0.7247(3) 0.55838(16) 0.0255(6) Uani 1 1 d . .
H10 H 0.4856 0.6352 0.5449 0.031 Uiso 1 1 calc R .
C11 C 0.9578(2) 0.8445(4) 0.86285(18) 0.0324(7) Uani 1 1 d . .
C12 C 1.0330(3) 0.8592(7) 0.8279(3) 0.0733(18) Uani 1 1 d . .
H12A H 1.0421 0.7784 0.8002 0.088 Uiso 1 1 calc R .
H12B H 1.0768 0.8681 0.8655 0.088 Uiso 1 1 calc R .
C13 C 1.0326(3) 0.9770(4) 0.7786(2) 0.0558(13) Uani 1 1 d . .
H13A H 1.0294 1.0582 0.8075 0.067 Uiso 1 1 calc R .
H13B H 1.0828 0.9795 0.7561 0.067 Uiso 1 1 calc R .
C21 C 0.7378(2) 0.5089(3) 0.9525(2) 0.0365(9) Uani 1 1 d . .
C23 C 0.7191(2) 0.2617(3) 0.9688(2) 0.0398(9) Uani 1 1 d . .
H23A H 0.6688 0.2861 0.9875 0.048 Uiso 1 1 calc R 1
H23B H 0.7109 0.1795 0.9407 0.048 Uiso 1 1 calc R 1

loop_
_atom_site_aniso_label
_atom_site_aniso_U_11
_atom_site_aniso_U_22
_atom_site_aniso_U_33
_atom_site_aniso_U_23
_atom_site_aniso_U_13
_atom_site_aniso_U_12
Cd1 0.02595(13) 0.02611(13) 0.02489(12) 0.00520(9) -0.00309(8) 0.00497(9)
O1 0.0448(14) 0.0215(11) 0.0390(14) -0.0013(10) 0.0048(11) 0.0049(10)
O2 0.0687(19) 0.0303(14) 0.0427(15) -0.0022(12) 0.0048(14) -0.0209(13)
O3 0.094(5) 0.036(3) 0.261(10) 0.074(4) -0.126(6) -0.042(3)
O4 0.098(4) 0.055(3) 0.065(3) -0.031(2) -0.022(3) 0.046(3)
C22 0.032(3) 0.043(3) 0.033(3) 0.007(2) 0.005(2) 0.007(2)
O3A 0.040(3) 0.023(3) 0.023(3) 0.001(2) 0.006(2) -0.003(3)
C22A 0.020(5) 0.017(5) 0.038(6) 0.005(4) -0.002(4) -0.006(4)
O4A 0.040(3) 0.023(3) 0.023(3) 0.001(2) 0.006(2) -0.003(3)
N1 0.0242(13) 0.0308(14) 0.0262(13) 0.0027(11) -0.0033(10) 0.0008(11)
N2 0.0306(14) 0.0202(13) 0.0275(14) 0.0039(11) -0.0098(11) -0.0040(11)
N3 0.0280(13) 0.0217(12) 0.0238(13) -0.0015(10) -0.0035(10) -0.0010(11)
C1 0.0250(15) 0.0314(17) 0.0306(17) -0.0004(13) -0.0059(13) -0.0068(13)
C2 0.0295(16) 0.0235(15) 0.0277(16) 0.0026(12) -0.0027(13) -0.0066(13)
C3 0.0249(15) 0.0255(15) 0.0171(13) 0.0001(11) -0.0004(11) -0.0010(12)
C4 0.0289(16) 0.0244(15) 0.0258(15) 0.0035(12) -0.0028(12) -0.0056(13)
C5 0.0364(18) 0.0229(16) 0.0271(16) 0.0046(12) -0.0012(13) 0.0000(13)
C6 0.0261(15) 0.0243(15) 0.0321(17) -0.0014(13) -0.0077(13) 0.0018(12)
C7 0.0309(16) 0.0178(14) 0.0333(17) -0.0020(12) -0.0074(13) 0.0010(12)
C8 0.0233(14) 0.0227(15) 0.0181(14) 0.0017(11) -0.0002(11) -0.0034(11)
C9 0.0251(15) 0.0224(15) 0.0258(15) 0.0022(12) -0.0019(12) 0.0032(12)
C10 0.0313(16) 0.0195(15) 0.0253(15) -0.0006(12) 0.0005(12) 0.0024(12)
C11 0.0304(17) 0.0390(19) 0.0272(17) 0.0117(14) -0.0022(13) -0.0026(15)
C12 0.033(2) 0.128(5) 0.059(3) 0.052(3) 0.006(2) -0.001(3)
C13 0.079(3) 0.052(3) 0.039(2) -0.0115(18) 0.024(2) -0.038(2)
C21 0.0364(19) 0.0236(17) 0.045(2) 0.0067(15) -0.0227(17) 0.0016(15)
C23 0.056(2) 0.0173(16) 0.043(2) 0.0004(14) -0.0124(18) -0.0049(15)

loop_
_atom_type_symbol
_atom_type_description
_atom_type_scat_dispersion_real
_atom_type_scat_dispersion_imag
_atom_type_scat_source
C C 0.0033 0.0016 'International Tables Vol C Tables 4.2.6.8 and 6.1.1.4'
H H 0.0000 0.0000 'International Tables Vol C Tables 4.2.6.8 and 6.1.1.4'
N N 0.0061 0.0033 'International Tables Vol C Tables 4.2.6.8 and 6.1.1.4'
O O 0.0106 0.0060 'International Tables Vol C Tables 4.2.6.8 and 6.1.1.4'
Cd Cd -0.8075 1.2024 'International Tables Vol C Tables 4.2.6.8 and 6.1.1.4'

loop_
_geom_angle_atom_site_label_1
_geom_angle_atom_site_label_2
_geom_angle_atom_site_label_3
_geom_angle
_geom_angle_site_symmetry_1
_geom_angle_site_symmetry_3
O3 Cd1 O3A 31.0(3) . .
O3 Cd1 O4 112.2(3) . 7_667
O3A Cd1 O4 142.8(3) . 7_667
O3 Cd1 N1 88.22(15) . .
O3A Cd1 N1 84.2(2) . .
O4 Cd1 N1 91.65(14) 7_667 .
O3 Cd1 N3 86.83(14) . 4_565
O3A Cd1 N3 89.1(2) . 4_565
O4 Cd1 N3 94.53(13) 7_667 4_565
N1 Cd1 N3 173.20(9) . 4_565
O3 Cd1 O1 114.5(3) . .
O3A Cd1 O1 83.7(2) . .
O4 Cd1 O1 133.33(18) 7_667 .
N1 Cd1 O1 89.84(9) . .
N3 Cd1 O1 87.97(9) 4_565 .
O3 Cd1 O2 168.8(3) . .
O3A Cd1 O2 138.3(2) . .
O4 Cd1 O2 78.75(19) 7_667 .
N1 Cd1 O2 94.07(10) . .
N3 Cd1 O2 89.91(10) 4_565 .
O1 Cd1 O2 54.63(9) . .
O3 Cd1 O3 72.9(3) . 7_667
O3A Cd1 O3 103.9(2) . 7_667
O4 Cd1 O3 39.43(19) 7_667 7_667
N1 Cd1 O3 94.33(13) . 7_667
N3 Cd1 O3 88.68(13) 4_565 7_667
O1 Cd1 O3 171.64(12) . 7_667
O2 Cd1 O3 117.72(12) . 7_667
O3 Cd1 C11 141.6(3) . .
O3A Cd1 C11 111.1(2) . .
O4 Cd1 C11 106.08(19) 7_667 .
N1 Cd1 C11 94.48(10) . .
N3 Cd1 C11 86.53(10) 4_565 .
O1 Cd1 C11 27.45(10) . .
O2 Cd1 C11 27.36(10) . .
O3 Cd1 C11 144.59(13) 7_667 .
C11 O1 Cd1 94.0(2) . .
C11 O2 Cd1 89.8(2) . .
C21 O3 O4 48.5(3) . .
C21 O3 Cd1 140.8(8) . .
O4 O3 Cd1 168.8(6) . .
C21 O3 Cd1 111.6(6) . 7_667
O4 O3 Cd1 63.1(4) . 7_667
Cd1 O3 Cd1 107.1(3) . 7_667
C21 O4 O3 47.3(4) . .
C21 O4 Cd1 124.7(4) . 7_667
O3 O4 Cd1 77.5(4) . 7_667
C21 C22 C23 113.0(4) . .
O4A O3A C21 61.6(7) . .
O4A O3A Cd1 161.3(9) . .
C21 O3A Cd1 129.3(5) . .
C21 C22A C23 109.0(7) . .
O3A O4A C21 75.0(7) . .
C5 N1 C1 116.6(3) . .
C5 N1 Cd1 122.4(2) . .
C1 N1 Cd1 121.0(2) . .
C3 N2 C8 130.5(3) . .
C6 N3 C10 116.5(3) . .
C6 N3 Cd1 120.0(2) . 4_464
C10 N3 Cd1 123.4(2) . 4_464
N1 C1 C2 123.6(3) . .
C1 C2 C3 119.6(3) . .
N2 C3 C4 124.8(3) . .
N2 C3 C2 118.1(3) . .
C4 C3 C2 117.0(3) . .
C5 C4 C3 119.0(3) . .
N1 C5 C4 124.2(3) . .
N3 C6 C7 123.8(3) . .
C6 C7 C8 119.9(3) . .
N2 C8 C9 126.3(3) . .
N2 C8 C7 116.9(3) . .
C9 C8 C7 116.8(3) . .
C10 C9 C8 119.0(3) . .
N3 C10 C9 123.9(3) . .
O2 C11 O1 120.8(3) . .
O2 C11 C12 120.5(4) . .
O1 C11 C12 118.8(4) . .
O2 C11 Cd1 62.80(18) . .
O1 C11 Cd1 58.55(17) . .
C12 C11 Cd1 172.1(3) . .
C11 C12 C13 112.7(4) . .
C13 C13 C12 114.0(3) 6_757 .
O3 C21 O4A 100.3(7) . .
O3 C21 O4 84.2(6) . .
O4A C21 O4 175.5(6) . .
O3 C21 O3A 57.2(5) . .
O4A C21 O3A 43.3(5) . .
O4 C21 O3A 141.1(6) . .
O3 C21 C22A 130.7(8) . .
O4A C21 C22A 128.9(6) . .
O4 C21 C22A 46.6(5) . .
O3A C21 C22A 172.0(7) . .
O3 C21 C22 160.3(7) . .
O4A C21 C22 60.1(4) . .
O4 C21 C22 115.4(4) . .
O3A C21 C22 103.3(5) . .
C22A C21 C22 68.9(5) . .
C23 C23 C22 110.6(4) 7_657 .
C23 C23 C22A 101.9(5) 7_657 .
C22 C23 C22A 63.2(4) . .

loop_
_geom_bond_atom_site_label_1
_geom_bond_atom_site_label_2
_geom_bond_distance
_geom_bond_site_symmetry_2
Cd1 O3 2.289(6) .
Cd1 O3A 2.301(9) .
Cd1 O4 2.304(4) 7_667
Cd1 N1 2.318(3) .
Cd1 N3 2.323(3) 4_565
Cd1 O1 2.341(3) .
Cd1 O2 2.435(3) .
Cd1 O3 2.522(11) 7_667
Cd1 C11 2.737(3) .
O1 C11 1.265(4) .
O2 C11 1.258(5) .
O3 C21 1.212(6) .
O3 O4 1.641(9) .
O3 Cd1 2.522(11) 7_667
O4 C21 1.235(7) .
O4 Cd1 2.304(4) 7_667
C22 C21 1.526(6) .
C22 C23 1.534(6) .
O3A O4A 0.954(10) .
O3A C21 1.343(9) .
C22A C21 1.455(10) .
C22A C23 1.675(11) .
O4A C21 1.223(9) .
N1 C5 1.340(4) .
N1 C1 1.347(4) .
N2 C3 1.373(4) .
N2 C8 1.384(4) .
N3 C6 1.340(4) .
N3 C10 1.344(4) .
N3 Cd1 2.323(3) 4_464
C1 C2 1.373(4) .
C2 C3 1.405(4) .
C3 C4 1.400(4) .
C4 C5 1.379(4) .
C6 C7 1.365(4) .
C7 C8 1.401(4) .
C8 C9 1.400(4) .
C9 C10 1.382(4) .
C11 C12 1.503(5) .
C12 C13 1.512(6) .
C13 C13 1.481(9) 6_757
C23 C23 1.529(7) 7_657

loop_
_geom_hbond_atom_site_label_D
_geom_hbond_atom_site_label_H
_geom_hbond_atom_site_label_A
_geom_hbond_distance_DH
_geom_hbond_distance_HA
_geom_hbond_distance_DA
_geom_hbond_angle_DHA
_geom_hbond_site_symmetry_A
N2 H2N O1 0.872(18) 1.881(19) 2.750(4) 174(4) 8_657
